data_4305240
loop_
_publ_author_name
'Tomoka Yamaguchi'
'Yukinari Sunatsuki'
'Hiroyuki Ishida'
'Masaaki Kojima'
'Haruo Akashi'
'Nazzareno Re'
'Naohide Matsumoto'
'Andrzej Pochaba'
'Jerzy Mrozi\'nski'

_publ_contact_author_email kojima@cc.okayama-u.ac.jp
_publ_contact_author_fax +81-86-251-7842
_publ_contact_author_name 'Masaaki KOJIMA'
_publ_contact_author_phone +81-86-251-7842
_publ_section_title
;
Synthesis, Structures, and Magnetic Properties of Face-Sharing
Heterodinuclear Ni(II)-Ln(III) (Ln = Eu, Gd, Tb, Dy) Complexes
;
_journal_name_full 'Inorganic Chemistry'
_journal_page_first 5736
_journal_page_last 5745
_journal_paper_doi 10.1021/ic8000575
_journal_volume 47
_journal_year 2008
_chemical_formula_moiety 'C40 H40 F12 N3 Ni O10 Tb '
_chemical_formula_sum 'C40 H40 F12 N3 Ni O10 Tb'
_chemical_formula_weight 1168.38
_space_group_IT_number 2
_symmetry_cell_setting triclinic
_symmetry_Int_Tables_number 2
_symmetry_space_group_name_Hall '-P 1'
_symmetry_space_group_name_H-M 'P -1'
_cell_angle_alpha 83.752(2)
_cell_angle_beta 64.7225(18)
_cell_angle_gamma 88.102(2)
_cell_formula_units_Z 2
_cell_length_a 12.8622(12)
_cell_length_b 13.3803(13)
_cell_length_c 14.8945(15)
_cell_measurement_reflns_used 10328
_cell_measurement_temperature 93.1
_cell_measurement_theta_max 27.6
_cell_measurement_theta_min 3.0
_cell_volume 2303.9(4)
_computing_cell_refinement PROCESS-AUTO
_computing_data_collection PROCESS-AUTO
_computing_data_reduction CrystalStructure
_computing_publication_material 'CrystalStructure 3.8'
_computing_structure_refinement CRYSTALS
_computing_structure_solution 'DIRDIF99 (PATTY)'
_diffrn_detector_area_resol_mean 10.00
_diffrn_measured_fraction_theta_full 0.993
_diffrn_measured_fraction_theta_max 0.993
_diffrn_measurement_device_type 'Rigaku RAXIS-RAPID'
_diffrn_measurement_method \w
_diffrn_radiation_type 'Mo K\a'
_diffrn_radiation_wavelength 0.71075
_diffrn_reflns_limit_h_max 16
_diffrn_reflns_limit_h_min -16
_diffrn_reflns_limit_k_max 16
_diffrn_reflns_limit_k_min -17
_diffrn_reflns_limit_l_max 19
_diffrn_reflns_limit_l_min -19
_diffrn_reflns_number 22854
_diffrn_reflns_theta_full 27.48
_diffrn_reflns_theta_max 27.48
_exptl_absorpt_coefficient_mu 2.033
_exptl_absorpt_correction_T_max 0.816
_exptl_absorpt_correction_T_min 0.452
_exptl_absorpt_correction_type multi-scan
_exptl_absorpt_process_details
;
    Higashi, T. (1995). Program for Absorption Correction.
    Rigaku Corporation, Tokyo, Japan.
;
_exptl_crystal_colour unknown
_exptl_crystal_density_diffrn 1.684
_exptl_crystal_density_method 'not measured'
_exptl_crystal_description block
_exptl_crystal_F_000 1164.00
_exptl_crystal_size_max 0.45
_exptl_crystal_size_mid 0.30
_exptl_crystal_size_min 0.10
_refine_diff_density_max 2.11
_refine_diff_density_min -1.34
_refine_ls_extinction_method none
_refine_ls_goodness_of_fit_ref 0.913
_refine_ls_hydrogen_treatment refall
_refine_ls_number_parameters 639
_refine_ls_number_reflns 10511
_refine_ls_R_factor_gt 0.0402
_refine_ls_shift/su_max 0.0000
_refine_ls_structure_factor_coef Fsqd
_refine_ls_weighting_details 'w = 1/[0.0010Fo^2^ + 3.0000\s(Fo^2^) + 0.5000]/(4Fo^2^)'
_refine_ls_weighting_scheme calc
_refine_ls_wR_factor_ref 0.1100
_reflns_number_gt 9610
_reflns_number_total 10511
_reflns_threshold_expression F^2^>2.0\s(F^2^)
_cod_data_source_file ic8000575-file001_5.cif
_cod_data_source_block '_[(NiL)Tb(hfac)2(EtOH)]'
_cod_original_formula_sum 'C40 H40 F12 N3 Ni O10 Tb '
_cod_database_code 4305240

loop_
_symmetry_equiv_pos_site_id
_symmetry_equiv_pos_as_xyz
1 +X,+Y,+Z
2 -X,-Y,-Z

loop_
_atom_site_label
_atom_site_type_symbol
_atom_site_fract_x
_atom_site_fract_y
_atom_site_fract_z
_atom_site_U_iso_or_equiv
_atom_site_adp_type
_atom_site_occupancy
_atom_site_symmetry_multiplicity
_atom_site_calc_flag
_atom_site_refinement_flags
_atom_site_disorder_assembly
_atom_site_disorder_group
Tb(1) Tb 0.772330(10) 0.763640(10) 0.765660(10) 0.01893(4) Uani 1.00 1 d . . .
Ni(1) Ni 0.81736(4) 0.77627(3) 0.54002(3) 0.02106(10) Uani 1.00 1 d . . .
F(1) F 0.9303(5) 0.4469(3) 0.9629(3) 0.1100(18) Uani 1.00 1 d . . .
F(2) F 1.0232(2) 0.4984(2) 0.8093(3) 0.0764(11) Uani 1.00 1 d . . .
F(3) F 0.8755(2) 0.40704(19) 0.8571(2) 0.0558(8) Uani 1.00 1 d . . .
F(4) F 0.5474(3) 0.7286(5) 1.1383(2) 0.1184(18) Uani 1.00 1 d . . .
F(5) F 0.6934(3) 0.8098(2) 1.1158(2) 0.0785(12) Uani 1.00 1 d . . .
F(6) F 0.6829(4) 0.6615(3) 1.1767(2) 0.0864(13) Uani 1.00 1 d . . .
F(7) F 1.0485(3) 0.9084(3) 0.9477(3) 0.0936(16) Uani 1.00 1 d . . .
F(8) F 1.0247(3) 0.7563(3) 0.9454(4) 0.0986(17) Uani 1.00 1 d . . .
F(9) F 1.1336(2) 0.8393(4) 0.8161(2) 0.0991(15) Uani 1.00 1 d . . .
F(10) F 0.7513(3) 1.1206(2) 0.9555(3) 0.0686(11) Uani 1.00 1 d . . .
F(11) F 0.6121(2) 1.0601(2) 0.9401(3) 0.0776(11) Uani 1.00 1 d . . .
F(12) F 0.7435(4) 1.1386(2) 0.8161(3) 0.0885(13) Uani 1.00 1 d . . .
O(1) O 0.9242(2) 0.79066(18) 0.61149(19) 0.0234(5) Uani 1.00 1 d . . .
O(2) O 0.7559(2) 0.65888(17) 0.65359(19) 0.0237(5) Uani 1.00 1 d . . .
O(3) O 0.7074(2) 0.85329(17) 0.65641(19) 0.0214(5) Uani 1.00 1 d . . .
O(4) O 0.8408(2) 0.61158(19) 0.8145(2) 0.0294(6) Uani 1.00 1 d . . .
O(5) O 0.6951(2) 0.7463(2) 0.9430(2) 0.0296(6) Uani 1.00 1 d . . .
O(6) O 0.9237(2) 0.80144(19) 0.8148(2) 0.0282(6) Uani 1.00 1 d . . .
O(7) O 0.7537(2) 0.93000(18) 0.8127(2) 0.0280(6) Uani 1.00 1 d . . .
O(8) O 0.5751(2) 0.71100(19) 0.8337(2) 0.0275(6) Uani 1.00 1 d . . .
O(9) O 0.4802(3) 0.6337(3) 0.7281(3) 0.0687(14) Uani 1.00 1 d . . .
O(10) O 0.5628 0.4852 0.5681 0.240 Uiso 1.00 1 d R . .
N(1) N 0.9166(2) 0.8852(2) 0.4320(2) 0.0253(7) Uani 1.00 1 d . . .
N(2) N 0.9010(2) 0.6774(2) 0.4390(2) 0.0291(8) Uani 1.00 1 d . . .
N(3) N 0.7006(2) 0.7908(2) 0.4791(2) 0.0278(7) Uani 1.00 1 d . . .
C(1) C 0.8981(4) 0.8114(4) 0.2046(3) 0.0458(13) Uani 1.00 1 d . . .
C(2) C 0.8689(3) 0.7995(3) 0.3163(3) 0.0330(10) Uani 1.00 1 d . . .
C(3) C 0.8877(3) 0.9024(2) 0.3469(3) 0.0298(9) Uani 1.00 1 d . . .
C(4) C 1.0170(2) 0.9136(2) 0.4168(2) 0.0230(7) Uani 1.00 1 d . . .
C(5) C 1.0777(3) 0.8850(2) 0.4775(2) 0.0235(8) Uani 1.00 1 d . . .
C(6) C 1.0330(2) 0.8210(2) 0.5672(2) 0.0207(7) Uani 1.00 1 d . . .
C(7) C 1.1095(3) 0.7877(2) 0.6095(2) 0.0262(8) Uani 1.00 1 d . . .
C(8) C 1.2218(3) 0.8204(3) 0.5667(3) 0.0328(10) Uani 1.00 1 d . . .
C(9) C 1.2655(3) 0.8862(3) 0.4796(3) 0.0345(10) Uani 1.00 1 d . . .
C(10) C 1.1937(3) 0.9175(2) 0.4353(3) 0.0265(8) Uani 1.00 1 d . . .
C(11) C 0.9488(3) 0.7196(3) 0.3346(2) 0.0337(9) Uani 1.00 1 d . . .
C(12) C 0.8959(3) 0.5823(2) 0.4564(3) 0.0337(10) Uani 1.00 1 d . . .
C(13) C 0.8386(3) 0.5224(2) 0.5516(3) 0.0319(9) Uani 1.00 1 d . . .
C(14) C 0.7703(3) 0.5612(2) 0.6443(3) 0.0265(8) Uani 1.00 1 d . . .
C(15) C 0.7120(3) 0.4923(2) 0.7283(3) 0.0284(9) Uani 1.00 1 d . . .
C(16) C 0.7225(3) 0.3890(2) 0.7224(3) 0.0344(10) Uani 1.00 1 d . . .
C(17) C 0.7898(4) 0.3515(3) 0.6320(3) 0.0447(12) Uani 1.00 1 d . . .
C(18) C 0.8457(4) 0.4171(3) 0.5494(3) 0.0445(12) Uani 1.00 1 d . . .
C(19) C 0.7433(3) 0.7653(3) 0.3760(3) 0.0331(10) Uani 1.00 1 d . . .
C(20) C 0.6080(3) 0.8409(2) 0.5112(3) 0.0287(9) Uani 1.00 1 d . . .
C(21) C 0.5544(3) 0.8859(2) 0.6050(2) 0.0255(8) Uani 1.00 1 d . . .
C(22) C 0.6046(2) 0.8910(2) 0.6717(2) 0.0223(7) Uani 1.00 1 d . . .
C(23) C 0.5429(3) 0.9404(2) 0.7567(3) 0.0283(9) Uani 1.00 1 d . . .
C(24) C 0.4371(3) 0.9818(3) 0.7758(3) 0.0351(10) Uani 1.00 1 d . . .
C(25) C 0.3882(3) 0.9774(3) 0.7099(3) 0.0361(10) Uani 1.00 1 d . . .
C(26) C 0.4463(3) 0.9316(2) 0.6260(3) 0.0315(9) Uani 1.00 1 d . . .
C(27) C 0.9181(4) 0.4810(3) 0.8831(3) 0.0421(12) Uani 1.00 1 d . . .
C(28) C 0.8441(3) 0.5751(2) 0.8935(3) 0.0330(10) Uani 1.00 1 d . . .
C(29) C 0.7894(4) 0.6071(3) 0.9879(3) 0.0378(11) Uani 1.00 1 d . . .
C(30) C 0.7173(3) 0.6904(3) 1.0046(3) 0.0328(9) Uani 1.00 1 d . . .
C(31) C 0.6571(4) 0.7192(4) 1.1116(3) 0.0491(13) Uani 1.00 1 d . . .
C(32) C 1.0374(3) 0.8428(3) 0.8932(3) 0.0356(10) Uani 1.00 1 d . . .
C(33) C 0.9368(3) 0.8638(2) 0.8648(2) 0.0264(8) Uani 1.00 1 d . . .
C(34) C 0.8716(3) 0.9502(3) 0.8952(3) 0.0316(9) Uani 1.00 1 d . . .
C(35) C 0.7857(3) 0.9757(2) 0.8650(2) 0.0280(8) Uani 1.00 1 d . . .
C(36) C 0.7225(4) 1.0750(3) 0.8945(3) 0.0385(11) Uani 1.00 1 d . . .
C(37) C 0.4730(3) 0.7259(3) 0.9231(3) 0.0400(11) Uani 1.00 1 d . . .
C(38) C 0.4282(5) 0.6286(4) 0.9848(4) 0.0645(17) Uani 1.00 1 d . . .
C(39) C 0.3759(6) 0.6725(4) 0.7267(7) 0.083(2) Uani 1.00 1 d . . .
C(40) C 0.2800(6) 0.6045(5) 0.7681(8) 0.114(3) Uani 1.00 1 d . . .
H(1) H 0.9782 0.7984 0.1672 0.056 Uiso 1.00 1 c R . .
H(2) H 0.8527 0.7647 0.1912 0.057 Uiso 1.00 1 c R . .
H(3) H 0.8817 0.8788 0.1853 0.057 Uiso 1.00 1 c R . .
H(4) H 0.8183 0.9416 0.3645 0.036 Uiso 1.00 1 c R . .
H(5) H 0.9495 0.9396 0.2912 0.036 Uiso 1.00 1 c R . .
H(6) H 1.0554 0.9581 0.3601 0.025 Uiso 1.00 1 c R . .
H(7) H 1.0830 0.7430 0.6672 0.032 Uiso 1.00 1 c R . .
H(8) H 1.2700 0.7980 0.5965 0.042 Uiso 1.00 1 c R . .
H(9) H 1.3415 0.9088 0.4518 0.042 Uiso 1.00 1 c R . .
H(10) H 1.2220 0.9608 0.3765 0.031 Uiso 1.00 1 c R . .
H(11) H 1.0233 0.7501 0.3167 0.039 Uiso 1.00 1 c R . .
H(12) H 0.9597 0.6662 0.2923 0.039 Uiso 1.00 1 c R . .
H(13) H 0.9332 0.5467 0.4013 0.040 Uiso 1.00 1 c R . .
H(14) H 0.6660 0.5160 0.7892 0.033 Uiso 1.00 1 c R . .
H(15) H 0.6837 0.3449 0.7793 0.041 Uiso 1.00 1 c R . .
H(16) H 0.7969 0.2826 0.6282 0.053 Uiso 1.00 1 c R . .
H(17) H 0.8902 0.3917 0.4891 0.052 Uiso 1.00 1 c R . .
H(18) H 0.7371 0.6932 0.3763 0.041 Uiso 1.00 1 c R . .
H(19) H 0.6967 0.7978 0.3448 0.041 Uiso 1.00 1 c R . .
H(20) H 0.5705 0.8500 0.4697 0.037 Uiso 1.00 1 c R . .
H(21) H 0.5747 0.9457 0.8016 0.035 Uiso 1.00 1 c R . .
H(22) H 0.3981 1.0128 0.8338 0.040 Uiso 1.00 1 c R . .
H(23) H 0.3167 1.0054 0.7228 0.043 Uiso 1.00 1 c R . .
H(24) H 0.4145 0.9297 0.5806 0.039 Uiso 1.00 1 c R . .
H(25) H 0.8007 0.5729 1.0408 0.047 Uiso 1.00 1 c R . .
H(26) H 0.8864 0.9902 0.9359 0.039 Uiso 1.00 1 c R . .
H(27) H 0.4906 0.7710 0.9617 0.044 Uiso 1.00 1 c R . .
H(28) H 0.4144 0.7569 0.9049 0.045 Uiso 1.00 1 c R . .
H(29) H 0.4632 0.6154 1.0303 0.073 Uiso 1.00 1 c R . .
H(30) H 0.3463 0.6319 1.0218 0.073 Uiso 1.00 1 c R . .
H(31) H 0.4464 0.5756 0.9421 0.073 Uiso 1.00 1 c R . .
H(32) H 0.5544 0.6879 0.7975 0.033 Uiso 1.00 1 c R . .
H(33) H 0.3914 0.6937 0.6577 0.113 Uiso 1.00 1 c R . .
H(34) H 0.3555 0.7318 0.7624 0.113 Uiso 1.00 1 c R . .
H(35) H 0.2322 0.6187 0.7335 0.122 Uiso 1.00 1 c R . .
H(36) H 0.3065 0.5366 0.7612 0.122 Uiso 1.00 1 c R . .
H(37) H 0.2364 0.6127 0.8376 0.122 Uiso 1.00 1 c R . .
H(38) H 0.4577 0.5687 0.7122 0.097 Uiso 1.00 1 c R . .
H(39) H 0.5157 0.4236 0.6224 0.288 Uiso 1.00 1 c R . .
H(40) H 0.5557 0.5036 0.4994 0.288 Uiso 1.00 1 c R . .

loop_
_atom_site_aniso_label
_atom_site_aniso_U_11
_atom_site_aniso_U_22
_atom_site_aniso_U_33
_atom_site_aniso_U_12
_atom_site_aniso_U_13
_atom_site_aniso_U_23
Tb(1) 0.02177(9) 0.01720(9) 0.01801(10) -0.00048(6) -0.00802(7) -0.00439(6)
Ni(1) 0.0245(2) 0.0200(2) 0.0187(2) -0.00133(17) -0.00844(17) -0.00492(16)
F(1) 0.200(5) 0.087(2) 0.091(3) 0.089(3) -0.107(3) -0.039(2)
F(2) 0.0397(15) 0.0452(16) 0.136(3) 0.0061(13) -0.0300(19) -0.0067(19)
F(3) 0.0556(16) 0.0280(12) 0.077(2) 0.0048(12) -0.0199(15) -0.0166(13)
F(4) 0.0456(19) 0.260(6) 0.039(2) -0.008(2) 0.0023(16) -0.057(3)
F(5) 0.119(3) 0.068(2) 0.061(2) 0.015(2) -0.044(2) -0.0371(18)
F(6) 0.150(4) 0.075(2) 0.0326(18) 0.024(2) -0.038(2) -0.0104(16)
F(7) 0.108(2) 0.096(2) 0.147(4) 0.038(2) -0.109(3) -0.074(2)
F(8) 0.108(3) 0.076(2) 0.156(4) -0.021(2) -0.108(3) 0.036(2)
F(9) 0.0347(15) 0.218(5) 0.053(2) 0.013(2) -0.0231(15) -0.037(2)
F(10) 0.081(2) 0.0564(18) 0.092(2) 0.0190(16) -0.050(2) -0.0528(19)
F(11) 0.0411(15) 0.0607(19) 0.123(3) 0.0109(15) -0.0184(18) -0.052(2)
F(12) 0.156(4) 0.0325(14) 0.064(2) 0.030(2) -0.036(2) -0.0059(15)
O(1) 0.0228(11) 0.0246(11) 0.0208(12) -0.0019(9) -0.0072(9) -0.0027(9)
O(2) 0.0311(12) 0.0170(10) 0.0231(13) -0.0021(9) -0.0105(10) -0.0054(9)
O(3) 0.0231(11) 0.0195(10) 0.0224(12) -0.0002(9) -0.0101(9) -0.0032(9)
O(4) 0.0403(14) 0.0219(11) 0.0313(15) 0.0042(10) -0.0198(12) -0.0059(10)
O(5) 0.0309(13) 0.0312(13) 0.0231(14) -0.0040(10) -0.0074(10) -0.0043(10)
O(6) 0.0294(12) 0.0291(12) 0.0271(14) -0.0001(10) -0.0118(10) -0.0084(10)
O(7) 0.0347(13) 0.0223(11) 0.0289(14) -0.0004(10) -0.0144(11) -0.0071(10)
O(8) 0.0258(12) 0.0312(12) 0.0256(14) -0.0022(10) -0.0101(10) -0.0055(10)
O(9) 0.069(2) 0.077(2) 0.095(3) 0.026(2) -0.062(2) -0.044(2)
N(1) 0.0312(15) 0.0231(13) 0.0205(15) -0.0027(12) -0.0098(12) -0.0022(11)
N(2) 0.0355(16) 0.0278(15) 0.0240(16) 0.0016(13) -0.0116(13) -0.0080(12)
N(3) 0.0318(15) 0.0296(15) 0.0232(16) -0.0066(13) -0.0122(13) -0.0030(12)
C(1) 0.058(2) 0.060(2) 0.024(2) -0.010(2) -0.019(2) -0.009(2)
C(2) 0.042(2) 0.039(2) 0.0192(19) -0.0049(17) -0.0126(16) -0.0070(15)
C(3) 0.0333(18) 0.0334(18) 0.0237(19) -0.0026(15) -0.0137(15) 0.0004(15)
C(4) 0.0261(15) 0.0169(13) 0.0203(17) -0.0034(12) -0.0039(13) -0.0022(12)
C(5) 0.0294(16) 0.0173(14) 0.0240(18) -0.0029(13) -0.0101(14) -0.0074(12)
C(6) 0.0243(15) 0.0187(14) 0.0202(17) 0.0001(12) -0.0091(13) -0.0074(12)
C(7) 0.0289(17) 0.0258(16) 0.0247(19) -0.0004(14) -0.0121(14) -0.0035(13)
C(8) 0.0299(18) 0.040(2) 0.036(2) -0.0039(16) -0.0199(16) -0.0054(17)
C(9) 0.0300(18) 0.0353(19) 0.039(2) -0.0160(16) -0.0147(16) -0.0002(17)
C(10) 0.0270(16) 0.0247(16) 0.0257(19) -0.0067(13) -0.0085(14) -0.0032(13)
C(11) 0.042(2) 0.0365(19) 0.0181(19) -0.0050(17) -0.0072(15) -0.0065(15)
C(12) 0.042(2) 0.0294(18) 0.028(2) 0.0053(16) -0.0107(16) -0.0159(15)
C(13) 0.043(2) 0.0198(15) 0.033(2) 0.0018(15) -0.0156(17) -0.0098(14)
C(14) 0.0301(17) 0.0194(15) 0.031(2) -0.0034(13) -0.0128(15) -0.0068(13)
C(15) 0.0330(18) 0.0203(15) 0.030(2) -0.0029(14) -0.0110(15) -0.0052(14)
C(16) 0.044(2) 0.0194(16) 0.039(2) -0.0079(15) -0.0174(18) 0.0002(15)
C(17) 0.063(2) 0.0179(16) 0.053(3) -0.0025(18) -0.022(2) -0.0110(17)
C(18) 0.060(2) 0.0262(19) 0.044(2) 0.0034(19) -0.017(2) -0.0163(18)
C(19) 0.041(2) 0.037(2) 0.026(2) -0.0058(17) -0.0165(16) -0.0082(16)
C(20) 0.0327(18) 0.0290(17) 0.031(2) -0.0044(15) -0.0202(16) -0.0012(15)
C(21) 0.0247(16) 0.0234(15) 0.0278(19) -0.0056(13) -0.0113(14) 0.0019(13)
C(22) 0.0233(15) 0.0183(14) 0.0244(18) -0.0023(12) -0.0095(13) -0.0008(12)
C(23) 0.0303(17) 0.0290(17) 0.027(2) 0.0018(15) -0.0131(15) -0.0054(14)
C(24) 0.0314(18) 0.0333(19) 0.036(2) 0.0073(16) -0.0104(16) -0.0058(16)
C(25) 0.0272(18) 0.0338(19) 0.046(2) 0.0068(16) -0.0159(17) 0.0004(17)
C(26) 0.0275(17) 0.0322(18) 0.039(2) -0.0071(15) -0.0191(16) 0.0043(16)
C(27) 0.059(2) 0.0302(19) 0.047(2) 0.010(2) -0.031(2) -0.0077(18)
C(28) 0.044(2) 0.0248(17) 0.036(2) 0.0006(16) -0.0221(18) -0.0055(15)
C(29) 0.059(2) 0.0289(18) 0.029(2) 0.0024(18) -0.0223(19) -0.0007(15)
C(30) 0.043(2) 0.0316(18) 0.023(2) -0.0085(16) -0.0130(16) -0.0025(15)
C(31) 0.060(2) 0.057(2) 0.028(2) 0.003(2) -0.016(2) -0.005(2)
C(32) 0.035(2) 0.044(2) 0.033(2) -0.0022(18) -0.0195(17) -0.0075(18)
C(33) 0.0307(17) 0.0288(17) 0.0207(18) -0.0069(14) -0.0109(14) -0.0041(13)
C(34) 0.0375(19) 0.0316(18) 0.028(2) -0.0051(16) -0.0138(16) -0.0111(15)
C(35) 0.0371(19) 0.0213(15) 0.0238(19) -0.0016(14) -0.0101(15) -0.0070(13)
C(36) 0.049(2) 0.0292(19) 0.043(2) 0.0043(18) -0.022(2) -0.0181(18)
C(37) 0.0246(17) 0.054(2) 0.033(2) -0.0004(18) -0.0034(16) -0.0086(19)
C(38) 0.065(3) 0.083(4) 0.034(2) -0.037(3) -0.009(2) 0.006(2)
C(39) 0.090(4) 0.059(3) 0.134(7) -0.013(3) -0.084(5) 0.011(4)
C(40) 0.065(4) 0.062(4) 0.178(10) -0.010(3) -0.025(5) 0.033(5)

loop_
_atom_type_symbol
_atom_type_description
_atom_type_scat_dispersion_real
_atom_type_scat_dispersion_imag
_atom_type_scat_source
C C 0.003 0.002
;
International Tables for Crystallography
(1992, Vol. C, Tables 4.2.6.8 and 6.1.1.4)
;
H H 0.000 0.000
;
International Tables for Crystallography
(1992, Vol. C, Table 6.1.1.4)
;
N N 0.006 0.003
;
International Tables for Crystallography
(1992, Vol. C, Tables 4.2.6.8 and 6.1.1.4)
;
O O 0.011 0.006
;
International Tables for Crystallography
(1992, Vol. C, Tables 4.2.6.8 and 6.1.1.4)
;
F F 0.017 0.010
;
International Tables for Crystallography
(1992, Vol. C, Tables 4.2.6.8 and 6.1.1.4)
;
Ni Ni 0.339 1.112
;
International Tables for Crystallography
(1992, Vol. C, Tables 4.2.6.8 and 6.1.1.4)
;
Tb Tb -0.172 4.154
;
International Tables for Crystallography
(1992, Vol. C, Tables 4.2.6.8 and 6.1.1.4)
;

loop_
_geom_angle_atom_site_label_1
_geom_angle_atom_site_label_2
_geom_angle_atom_site_label_3
_geom_angle
_geom_angle_publ_flag
_geom_angle_site_symmetry_1
_geom_angle_site_symmetry_2
_geom_angle_site_symmetry_3
Ni(1) Tb(1) O(1) 41.66(8) yes . . .
Ni(1) Tb(1) O(2) 41.37(5) yes . . .
Ni(1) Tb(1) O(3) 41.08(5) yes . . .
Ni(1) Tb(1) O(4) 110.87(7) yes . . .
Ni(1) Tb(1) O(5) 167.15(7) yes . . .
Ni(1) Tb(1) O(6) 121.57(5) yes . . .
Ni(1) Tb(1) O(7) 108.39(7) yes . . .
Ni(1) Tb(1) O(8) 96.53(7) yes . . .
O(1) Tb(1) O(2) 69.31(9) yes . . .
O(1) Tb(1) O(3) 71.43(8) yes . . .
O(1) Tb(1) O(4) 95.60(8) yes . . .
O(1) Tb(1) O(5) 151.19(11) yes . . .
O(1) Tb(1) O(6) 80.08(9) yes . . .
O(1) Tb(1) O(7) 98.87(8) yes . . .
O(1) Tb(1) O(8) 137.81(11) yes . . .
O(2) Tb(1) O(3) 68.68(9) yes . . .
O(2) Tb(1) O(4) 79.78(10) yes . . .
O(2) Tb(1) O(5) 131.22(8) yes . . .
O(2) Tb(1) O(6) 135.06(8) yes . . .
O(2) Tb(1) O(7) 145.41(10) yes . . .
O(2) Tb(1) O(8) 73.17(9) yes . . .
O(3) Tb(1) O(4) 148.36(10) yes . . .
O(3) Tb(1) O(5) 131.02(8) yes . . .
O(3) Tb(1) O(6) 131.27(8) yes . . .
O(3) Tb(1) O(7) 76.75(10) yes . . .
O(3) Tb(1) O(8) 77.58(8) yes . . .
O(4) Tb(1) O(5) 72.77(9) yes . . .
O(4) Tb(1) O(6) 71.12(10) yes . . .
O(4) Tb(1) O(7) 134.65(11) yes . . .
O(4) Tb(1) O(8) 96.10(9) yes . . .
O(5) Tb(1) O(6) 71.25(9) yes . . .
O(5) Tb(1) O(7) 74.05(9) yes . . .
O(5) Tb(1) O(8) 70.68(10) yes . . .
O(6) Tb(1) O(7) 69.48(10) yes . . .
O(6) Tb(1) O(8) 141.89(9) yes . . .
O(7) Tb(1) O(8) 101.15(8) yes . . .
Tb(1) Ni(1) O(1) 46.80(5) yes . . .
Tb(1) Ni(1) O(2) 48.99(8) yes . . .
Tb(1) Ni(1) O(3) 47.99(8) yes . . .
Tb(1) Ni(1) N(1) 124.34(11) yes . . .
Tb(1) Ni(1) N(2) 128.52(10) yes . . .
Tb(1) Ni(1) N(3) 128.85(8) yes . . .
O(1) Ni(1) O(2) 79.08(11) yes . . .
O(1) Ni(1) O(3) 81.10(10) yes . . .
O(1) Ni(1) N(1) 87.75(13) yes . . .
O(1) Ni(1) N(2) 103.77(13) yes . . .
O(1) Ni(1) N(3) 168.18(11) yes . . .
O(2) Ni(1) O(3) 79.73(8) yes . . .
O(2) Ni(1) N(1) 165.16(14) yes . . .
O(2) Ni(1) N(2) 90.55(10) yes . . .
O(2) Ni(1) N(3) 105.88(12) yes . . .
O(3) Ni(1) N(1) 105.13(10) yes . . .
O(3) Ni(1) N(2) 168.20(10) yes . . .
O(3) Ni(1) N(3) 89.16(12) yes . . .
N(1) Ni(1) N(2) 85.94(11) yes . . .
N(1) Ni(1) N(3) 88.36(14) yes . . .
N(2) Ni(1) N(3) 87.08(15) yes . . .
Tb(1) O(1) Ni(1) 91.54(9) yes . . .
Tb(1) O(1) C(6) 141.9(2) yes . . .
Ni(1) O(1) C(6) 125.6(2) yes . . .
Tb(1) O(2) Ni(1) 89.64(9) yes . . .
Tb(1) O(2) C(14) 133.4(2) yes . . .
Ni(1) O(2) C(14) 127.0(2) yes . . .
Tb(1) O(3) Ni(1) 90.94(9) yes . . .
Tb(1) O(3) C(22) 131.2(2) yes . . .
Ni(1) O(3) C(22) 128.7(2) yes . . .
Tb(1) O(4) C(28) 133.8(2) yes . . .
Tb(1) O(5) C(30) 133.4(2) yes . . .
Tb(1) O(6) C(33) 135.0(2) yes . . .
Tb(1) O(7) C(35) 135.5(2) yes . . .
Tb(1) O(8) C(37) 135.5(2) yes . . .
Ni(1) N(1) C(3) 113.9(2) yes . . .
Ni(1) N(1) C(4) 125.9(2) yes . . .
C(3) N(1) C(4) 116.2(2) yes . . .
Ni(1) N(2) C(11) 115.4(2) yes . . .
Ni(1) N(2) C(12) 125.9(2) yes . . .
C(11) N(2) C(12) 117.2(3) yes . . .
Ni(1) N(3) C(19) 115.4(2) yes . . .
Ni(1) N(3) C(20) 126.0(3) yes . . .
C(19) N(3) C(20) 116.3(4) yes . . .
C(1) C(2) C(3) 108.8(3) yes . . .
C(1) C(2) C(11) 108.1(3) yes . . .
C(1) C(2) C(19) 109.5(4) yes . . .
C(3) C(2) C(11) 110.7(4) yes . . .
C(3) C(2) C(19) 109.8(3) yes . . .
C(11) C(2) C(19) 109.9(3) yes . . .
N(1) C(3) C(2) 109.2(3) yes . . .
N(1) C(4) C(5) 127.5(3) yes . . .
C(4) C(5) C(6) 124.8(3) yes . . .
C(4) C(5) C(10) 114.9(3) yes . . .
C(6) C(5) C(10) 120.0(4) yes . . .
O(1) C(6) C(5) 122.5(3) yes . . .
O(1) C(6) C(7) 119.9(2) yes . . .
C(5) C(6) C(7) 117.6(3) yes . . .
C(6) C(7) C(8) 121.0(3) yes . . .
C(7) C(8) C(9) 121.5(4) yes . . .
C(8) C(9) C(10) 118.6(3) yes . . .
C(5) C(10) C(9) 121.1(3) yes . . .
N(2) C(11) C(2) 111.1(3) yes . . .
N(2) C(12) C(13) 128.0(3) yes . . .
C(12) C(13) C(14) 125.2(3) yes . . .
C(12) C(13) C(18) 116.1(3) yes . . .
C(14) C(13) C(18) 118.5(3) yes . . .
O(2) C(14) C(13) 123.1(3) yes . . .
O(2) C(14) C(15) 118.9(3) yes . . .
C(13) C(14) C(15) 118.0(3) yes . . .
C(14) C(15) C(16) 121.2(3) yes . . .
C(15) C(16) C(17) 120.5(3) yes . . .
C(16) C(17) C(18) 119.1(3) yes . . .
C(13) C(18) C(17) 122.6(4) yes . . .
N(3) C(19) C(2) 110.2(4) yes . . .
N(3) C(20) C(21) 127.7(4) yes . . .
C(20) C(21) C(22) 124.6(3) yes . . .
C(20) C(21) C(26) 116.1(4) yes . . .
C(22) C(21) C(26) 119.1(3) yes . . .
O(3) C(22) C(21) 123.2(3) yes . . .
O(3) C(22) C(23) 119.7(4) yes . . .
C(21) C(22) C(23) 117.1(3) yes . . .
C(22) C(23) C(24) 122.2(4) yes . . .
C(23) C(24) C(25) 120.7(4) yes . . .
C(24) C(25) C(26) 118.7(4) yes . . .
C(21) C(26) C(25) 122.1(4) yes . . .
F(1) C(27) F(2) 107.5(5) yes . . .
F(1) C(27) F(3) 107.2(4) yes . . .
F(1) C(27) C(28) 114.9(4) yes . . .
F(2) C(27) F(3) 104.9(4) yes . . .
F(2) C(27) C(28) 110.8(3) yes . . .
F(3) C(27) C(28) 111.1(4) yes . . .
O(4) C(28) C(27) 114.1(3) yes . . .
O(4) C(28) C(29) 128.9(3) yes . . .
C(27) C(28) C(29) 117.0(4) yes . . .
C(28) C(29) C(30) 120.7(4) yes . . .
O(5) C(30) C(29) 128.4(4) yes . . .
O(5) C(30) C(31) 114.1(3) yes . . .
C(29) C(30) C(31) 117.5(4) yes . . .
F(4) C(31) F(5) 104.8(5) yes . . .
F(4) C(31) F(6) 113.8(4) yes . . .
F(4) C(31) C(30) 110.6(5) yes . . .
F(5) C(31) F(6) 103.0(5) yes . . .
F(5) C(31) C(30) 109.7(3) yes . . .
F(6) C(31) C(30) 114.2(4) yes . . .
F(7) C(32) F(8) 105.6(5) yes . . .
F(7) C(32) F(9) 108.0(4) yes . . .
F(7) C(32) C(33) 113.8(4) yes . . .
F(8) C(32) F(9) 105.9(4) yes . . .
F(8) C(32) C(33) 111.1(4) yes . . .
F(9) C(32) C(33) 112.0(4) yes . . .
O(6) C(33) C(32) 114.7(3) yes . . .
O(6) C(33) C(34) 126.9(4) yes . . .
C(32) C(33) C(34) 118.3(4) yes . . .
C(33) C(34) C(35) 120.1(4) yes . . .
O(7) C(35) C(34) 128.3(3) yes . . .
O(7) C(35) C(36) 113.7(4) yes . . .
C(34) C(35) C(36) 117.9(4) yes . . .
F(10) C(36) F(11) 106.3(4) yes . . .
F(10) C(36) F(12) 106.8(4) yes . . .
F(10) C(36) C(35) 113.8(4) yes . . .
F(11) C(36) F(12) 107.8(5) yes . . .
F(11) C(36) C(35) 111.0(3) yes . . .
F(12) C(36) C(35) 110.9(3) yes . . .
O(8) C(37) C(38) 110.7(3) yes . . .
O(9) C(39) C(40) 115.7(6) yes . . .
Tb(1) O(8) H(32) 117.0 no . . .
C(37) O(8) H(32) 106.5 no . . .
C(39) O(9) H(38) 85.9 no . . .
H(39) O(10) H(40) 123.1 no . . .
C(2) C(1) H(1) 109.4 no . . .
C(2) C(1) H(2) 109.6 no . . .
C(2) C(1) H(3) 109.4 no . . .
H(1) C(1) H(2) 109.5 no . . .
H(1) C(1) H(3) 109.5 no . . .
H(2) C(1) H(3) 109.5 no . . .
N(1) C(3) H(4) 109.8 no . . .
N(1) C(3) H(5) 109.9 no . . .
C(2) C(3) H(4) 109.8 no . . .
C(2) C(3) H(5) 109.8 no . . .
H(4) C(3) H(5) 108.3 no . . .
N(1) C(4) H(6) 116.2 no . . .
C(5) C(4) H(6) 116.3 no . . .
C(6) C(7) H(7) 119.4 no . . .
C(8) C(7) H(7) 119.6 no . . .
C(7) C(8) H(8) 119.2 no . . .
C(9) C(8) H(8) 119.2 no . . .
C(8) C(9) H(9) 120.8 no . . .
C(10) C(9) H(9) 120.5 no . . .
C(5) C(10) H(10) 119.4 no . . .
C(9) C(10) H(10) 119.5 no . . .
N(2) C(11) H(11) 109.3 no . . .
N(2) C(11) H(12) 109.6 no . . .
C(2) C(11) H(11) 109.2 no . . .
C(2) C(11) H(12) 109.6 no . . .
H(11) C(11) H(12) 108.0 no . . .
N(2) C(12) H(13) 116.1 no . . .
C(13) C(12) H(13) 115.9 no . . .
C(14) C(15) H(14) 119.4 no . . .
C(16) C(15) H(14) 119.4 no . . .
C(15) C(16) H(15) 119.6 no . . .
C(17) C(16) H(15) 119.9 no . . .
C(16) C(17) H(16) 120.4 no . . .
C(18) C(17) H(16) 120.5 no . . .
C(13) C(18) H(17) 118.7 no . . .
C(17) C(18) H(17) 118.7 no . . .
N(3) C(19) H(18) 109.5 no . . .
N(3) C(19) H(19) 109.6 no . . .
C(2) C(19) H(18) 109.7 no . . .
C(2) C(19) H(19) 109.7 no . . .
H(18) C(19) H(19) 108.1 no . . .
N(3) C(20) H(20) 116.1 no . . .
C(21) C(20) H(20) 116.2 no . . .
C(22) C(23) H(21) 118.9 no . . .
C(24) C(23) H(21) 118.9 no . . .
C(23) C(24) H(22) 119.6 no . . .
C(25) C(24) H(22) 119.7 no . . .
C(24) C(25) H(23) 120.7 no . . .
C(26) C(25) H(23) 120.6 no . . .
C(21) C(26) H(24) 118.8 no . . .
C(25) C(26) H(24) 119.1 no . . .
C(28) C(29) H(25) 119.8 no . . .
C(30) C(29) H(25) 119.6 no . . .
C(33) C(34) H(26) 119.8 no . . .
C(35) C(34) H(26) 120.1 no . . .
O(8) C(37) H(27) 109.6 no . . .
O(8) C(37) H(28) 109.5 no . . .
C(38) C(37) H(27) 109.6 no . . .
C(38) C(37) H(28) 109.4 no . . .
H(27) C(37) H(28) 108.1 no . . .
C(37) C(38) H(29) 109.4 no . . .
C(37) C(38) H(30) 109.6 no . . .
C(37) C(38) H(31) 109.5 no . . .
H(29) C(38) H(30) 109.5 no . . .
H(29) C(38) H(31) 109.5 no . . .
H(30) C(38) H(31) 109.5 no . . .
O(9) C(39) H(33) 107.7 no . . .
O(9) C(39) H(34) 108.4 no . . .
C(40) C(39) H(33) 108.6 no . . .
C(40) C(39) H(34) 108.7 no . . .
H(33) C(39) H(34) 107.5 no . . .
C(39) C(40) H(35) 109.3 no . . .
C(39) C(40) H(36) 109.7 no . . .
C(39) C(40) H(37) 109.4 no . . .
H(35) C(40) H(36) 109.5 no . . .
H(35) C(40) H(37) 109.5 no . . .
H(36) C(40) H(37) 109.5 no . . .

loop_
_geom_bond_atom_site_label_1
_geom_bond_atom_site_label_2
_geom_bond_distance
_geom_bond_publ_flag
_geom_bond_site_symmetry_1
_geom_bond_site_symmetry_2
Tb(1) Ni(1) 3.1432(4) yes . .
Tb(1) O(1) 2.292(2) yes . .
Tb(1) O(2) 2.372(2) yes . .
Tb(1) O(3) 2.336(2) yes . .
Tb(1) O(4) 2.356(2) yes . .
Tb(1) O(5) 2.379(2) yes . .
Tb(1) O(6) 2.439(3) yes . .
Tb(1) O(7) 2.380(2) yes . .
Tb(1) O(8) 2.393(2) yes . .
Ni(1) O(1) 2.090(3) yes . .
Ni(1) O(2) 2.077(2) yes . .
Ni(1) O(3) 2.066(2) yes . .
Ni(1) N(1) 2.050(2) yes . .
Ni(1) N(2) 2.033(3) yes . .
Ni(1) N(3) 2.055(4) yes . .
F(1) C(27) 1.298(8) yes . .
F(2) C(27) 1.336(5) yes . .
F(3) C(27) 1.315(6) yes . .
F(4) C(31) 1.298(7) yes . .
F(5) C(31) 1.331(7) yes . .
F(6) C(31) 1.319(7) yes . .
F(7) C(32) 1.308(7) yes . .
F(8) C(32) 1.296(6) yes . .
F(9) C(32) 1.283(4) yes . .
F(10) C(36) 1.325(7) yes . .
F(11) C(36) 1.296(5) yes . .
F(12) C(36) 1.301(6) yes . .
O(1) C(6) 1.324(4) yes . .
O(2) C(14) 1.327(4) yes . .
O(3) C(22) 1.333(4) yes . .
O(4) C(28) 1.241(6) yes . .
O(5) C(30) 1.241(5) yes . .
O(6) C(33) 1.237(5) yes . .
O(7) C(35) 1.243(5) yes . .
O(8) C(37) 1.444(4) yes . .
O(9) C(39) 1.430(10) yes . .
N(1) C(3) 1.461(6) yes . .
N(1) C(4) 1.276(5) yes . .
N(2) C(11) 1.459(5) yes . .
N(2) C(12) 1.268(4) yes . .
N(3) C(19) 1.468(5) yes . .
N(3) C(20) 1.276(4) yes . .
C(1) C(2) 1.533(6) yes . .
C(2) C(3) 1.553(6) yes . .
C(2) C(11) 1.541(6) yes . .
C(2) C(19) 1.531(5) yes . .
C(4) C(5) 1.442(6) yes . .
C(5) C(6) 1.406(4) yes . .
C(5) C(10) 1.411(5) yes . .
C(6) C(7) 1.414(6) yes . .
C(7) C(8) 1.371(5) yes . .
C(8) C(9) 1.391(5) yes . .
C(9) C(10) 1.379(7) yes . .
C(12) C(13) 1.447(5) yes . .
C(13) C(14) 1.428(5) yes . .
C(13) C(18) 1.411(5) yes . .
C(14) C(15) 1.404(4) yes . .
C(15) C(16) 1.392(5) yes . .
C(16) C(17) 1.392(6) yes . .
C(17) C(18) 1.360(6) yes . .
C(20) C(21) 1.457(5) yes . .
C(21) C(22) 1.405(6) yes . .
C(21) C(26) 1.421(5) yes . .
C(22) C(23) 1.400(5) yes . .
C(23) C(24) 1.376(5) yes . .
C(24) C(25) 1.381(8) yes . .
C(25) C(26) 1.356(6) yes . .
C(27) C(28) 1.533(6) yes . .
C(28) C(29) 1.387(6) yes . .
C(29) C(30) 1.400(6) yes . .
C(30) C(31) 1.533(6) yes . .
C(32) C(33) 1.532(7) yes . .
C(33) C(34) 1.405(5) yes . .
C(34) C(35) 1.380(7) yes . .
C(35) C(36) 1.540(5) yes . .
C(37) C(38) 1.486(7) yes . .
C(39) C(40) 1.425(10) yes . .
O(8) H(32) 0.788 no . .
O(9) H(38) 1.008 no . .
O(10) H(39) 1.081 no . .
O(10) H(40) 1.068 no . .
C(1) H(1) 0.960 no . .
C(1) H(2) 0.960 no . .
C(1) H(3) 0.960 no . .
C(3) H(4) 0.970 no . .
C(3) H(5) 0.970 no . .
C(4) H(6) 0.930 no . .
C(7) H(7) 0.930 no . .
C(8) H(8) 0.930 no . .
C(9) H(9) 0.930 no . .
C(10) H(10) 0.930 no . .
C(11) H(11) 0.970 no . .
C(11) H(12) 0.970 no . .
C(12) H(13) 0.930 no . .
C(15) H(14) 0.930 no . .
C(16) H(15) 0.930 no . .
C(17) H(16) 0.930 no . .
C(18) H(17) 0.930 no . .
C(19) H(18) 0.970 no . .
C(19) H(19) 0.970 no . .
C(20) H(20) 0.930 no . .
C(23) H(21) 0.930 no . .
C(24) H(22) 0.930 no . .
C(25) H(23) 0.930 no . .
C(26) H(24) 0.930 no . .
C(29) H(25) 0.930 no . .
C(34) H(26) 0.930 no . .
C(37) H(27) 0.970 no . .
C(37) H(28) 0.970 no . .
C(38) H(29) 0.960 no . .
C(38) H(30) 0.960 no . .
C(38) H(31) 0.960 no . .
C(39) H(33) 0.970 no . .
C(39) H(34) 0.970 no . .
C(40) H(35) 0.960 no . .
C(40) H(36) 0.960 no . .
C(40) H(37) 0.960 no . .

loop_
_geom_contact_atom_site_label_1
_geom_contact_atom_site_label_2
_geom_contact_distance
_geom_contact_publ_flag
_geom_contact_site_symmetry_1
_geom_contact_site_symmetry_2
F(1) F(1) 2.942(9) ? . 2_767
F(1) F(8) 3.059(6) ? . 2_767
F(2) C(40) 3.420(9) ? . 1_655
F(3) C(11) 3.378(4) ? . 2_766
F(4) C(16) 3.512(5) ? . 2_667
F(5) C(1) 3.415(8) ? . 1_556
F(5) C(24) 3.400(5) ? . 2_677
F(7) F(7) 2.993(6) ? . 2_777
F(7) F(10) 3.442(7) ? . 2_777
F(7) C(1) 3.581(6) ? . 1_556
F(8) F(1) 3.059(6) ? . 2_767
F(9) C(25) 3.461(5) ? . 1_655
F(9) C(40) 3.587(9) ? . 1_655
F(10) F(7) 3.442(7) ? . 2_777
F(10) C(37) 3.431(5) ? . 2_677
F(11) F(11) 3.062(4) ? . 2_677
F(11) C(37) 3.565(6) ? . 2_677
F(12) C(16) 3.534(5) ? . 1_565
O(2) O(9) 3.250(5) ? . .
O(3) C(10) 3.279(4) ? . 2_776
O(8) O(9) 2.667(6) ? . .
O(9) O(2) 3.250(5) ? . .
O(9) O(8) 2.667(6) ? . .
O(9) O(10) 3.079 ? . .
O(9) C(14) 3.531(5) ? . .
O(9) C(15) 3.479(6) ? . .
O(9) C(37) 3.242(7) ? . .
O(9) C(38) 3.581(8) ? . .
O(10) O(9) 3.079 ? . .
O(10) O(10) 3.077 ? . 2_666
O(10) C(13) 3.499 ? . .
O(10) C(14) 3.530 ? . .
N(1) C(5) 3.503(4) ? . 2_776
N(1) C(10) 3.373(4) ? . 2_776
N(2) C(18) 3.521(7) ? . 2_766
C(1) F(5) 3.415(8) ? . 1_554
C(1) F(7) 3.581(6) ? . 1_554
C(4) C(4) 3.454(5) ? . 2_776
C(4) C(5) 3.208(4) ? . 2_776
C(4) C(10) 3.589(4) ? . 2_776
C(5) N(1) 3.503(4) ? . 2_776
C(5) C(4) 3.208(4) ? . 2_776
C(5) C(5) 3.579(4) ? . 2_776
C(9) C(22) 3.523(4) ? . 2_776
C(10) O(3) 3.279(4) ? . 2_776
C(10) N(1) 3.373(4) ? . 2_776
C(10) C(4) 3.589(4) ? . 2_776
C(10) C(22) 3.443(4) ? . 2_776
C(11) F(3) 3.378(4) ? . 2_766
C(12) C(18) 3.287(8) ? . 2_766
C(13) O(10) 3.499 ? . .
C(14) O(9) 3.531(5) ? . .
C(14) O(10) 3.530 ? . .
C(15) O(9) 3.479(6) ? . .
C(16) F(4) 3.512(5) ? . 2_667
C(16) F(12) 3.534(5) ? . 1_545
C(18) N(2) 3.521(7) ? . 2_766
C(18) C(12) 3.287(8) ? . 2_766
C(21) C(39) 3.531(7) ? . .
C(22) C(9) 3.523(4) ? . 2_776
C(22) C(10) 3.443(4) ? . 2_776
C(24) F(5) 3.400(5) ? . 2_677
C(25) F(9) 3.461(5) ? . 1_455
C(37) F(10) 3.431(5) ? . 2_677
C(37) F(11) 3.565(6) ? . 2_677
C(37) O(9) 3.242(7) ? . .
C(38) O(9) 3.581(8) ? . .
C(39) C(21) 3.531(7) ? . .
C(40) F(2) 3.420(9) ? . 1_455
C(40) F(9) 3.587(9) ? . 1_455
F(1) H(25) 3.439 ? . 2_767
F(1) H(37) 2.867 ? . 2_667
F(2) H(12) 2.756 ? . 2_766
F(2) H(13) 3.067 ? . 2_766
F(2) H(35) 2.897 ? . 1_655
F(2) H(36) 3.445 ? . 1_655
F(2) H(37) 3.383 ? . 1_655
F(3) H(1) 3.244 ? . 2_766
F(3) H(11) 3.308 ? . 2_766
F(3) H(12) 2.590 ? . 2_766
F(3) H(13) 3.570 ? . 2_766
F(3) H(30) 2.677 ? . 2_667
F(4) H(15) 2.850 ? . 2_667
F(5) H(2) 2.749 ? . 1_556
F(5) H(3) 3.207 ? . 1_556
F(5) H(19) 3.417 ? . 1_556
F(5) H(22) 2.652 ? . 2_677
F(5) H(23) 3.595 ? . 2_677
F(6) H(2) 2.718 ? . 1_556
F(6) H(18) 3.402 ? . 1_556
F(6) H(19) 3.320 ? . 1_556
F(6) H(36) 2.731 ? . 2_667
F(6) H(38) 3.493 ? . 2_667
F(6) H(39) 3.115 ? . 2_667
F(7) H(1) 3.191 ? . 1_556
F(7) H(3) 3.248 ? . 1_556
F(7) H(3) 3.204 ? . 2_776
F(7) H(26) 2.715 ? . 2_777
F(8) H(1) 3.207 ? . 1_556
F(8) H(2) 3.386 ? . 1_556
F(8) H(37) 3.206 ? . 1_655
F(9) H(5) 3.559 ? . 2_776
F(9) H(23) 3.049 ? . 1_655
F(9) H(34) 2.981 ? . 1_655
F(9) H(35) 3.323 ? . 1_655
F(9) H(37) 3.305 ? . 1_655
F(10) H(1) 3.318 ? . 2_776
F(10) H(22) 3.253 ? . 2_677
F(10) H(27) 3.181 ? . 2_677
F(10) H(28) 2.878 ? . 2_677
F(10) H(30) 3.502 ? . 2_677
F(11) H(21) 3.554 ? . 2_677
F(11) H(22) 3.350 ? . 2_677
F(11) H(27) 2.805 ? . 2_677
F(11) H(28) 3.456 ? . 2_677
F(12) H(6) 3.157 ? . 2_776
F(12) H(10) 3.147 ? . 2_776
F(12) H(11) 3.116 ? . 2_776
F(12) H(15) 2.898 ? . 1_565
F(12) H(16) 3.047 ? . 1_565
O(1) H(6) 3.466 ? . 2_776
O(1) H(17) 3.355 ? . 2_766
O(3) H(9) 3.569 ? . 2_776
O(3) H(10) 2.599 ? . 2_776
O(7) H(6) 2.984 ? . 2_776
O(7) H(10) 2.925 ? . 2_776
O(8) H(34) 3.411 ? . .
O(8) H(38) 3.530 ? . .
O(9) H(14) 3.212 ? . .
O(9) H(28) 3.052 ? . .
O(9) H(31) 3.041 ? . .
O(9) H(32) 1.886 ? . .
O(9) H(39) 3.295 ? . .
O(10) H(33) 3.508 ? . .
O(10) H(36) 3.435 ? . .
O(10) H(38) 2.371 ? . .
O(10) H(39) 3.489 ? . 2_666
O(10) H(40) 2.149 ? . 2_666
N(1) H(10) 3.499 ? . 2_776
N(2) H(17) 3.360 ? . 2_766
C(1) H(23) 3.518 ? . 2_676
C(3) H(23) 3.367 ? . 2_676
C(4) H(16) 3.416 ? . 2_766
C(5) H(6) 3.244 ? . 2_776
C(5) H(16) 2.910 ? . 2_766
C(6) H(6) 3.259 ? . 2_776
C(6) H(16) 3.228 ? . 2_766
C(6) H(17) 3.067 ? . 2_766
C(7) H(16) 3.446 ? . 2_766
C(7) H(17) 2.946 ? . 2_766
C(7) H(35) 3.516 ? . 1_655
C(8) H(4) 3.407 ? . 2_776
C(8) H(16) 3.444 ? . 2_766
C(8) H(17) 3.553 ? . 2_766
C(8) H(24) 3.011 ? . 1_655
C(8) H(33) 3.354 ? . 1_655
C(8) H(35) 3.503 ? . 1_655
C(9) H(4) 3.273 ? . 2_776
C(9) H(16) 3.214 ? . 2_766
C(9) H(24) 3.000 ? . 1_655
C(10) H(16) 2.916 ? . 2_766
C(11) H(16) 3.543 ? . 2_766
C(12) H(17) 3.222 ? . 2_766
C(13) H(13) 3.375 ? . 2_766
C(13) H(17) 3.488 ? . 2_766
C(15) H(29) 3.500 ? . 2_667
C(15) H(38) 3.494 ? . .
C(16) H(11) 3.564 ? . 2_766
C(16) H(29) 3.425 ? . 2_667
C(16) H(30) 3.505 ? . 2_667
C(16) H(39) 3.558 ? . .
C(17) H(11) 3.057 ? . 2_766
C(18) H(13) 3.288 ? . 2_766
C(19) H(23) 3.464 ? . 2_676
C(20) H(9) 3.577 ? . 2_776
C(20) H(24) 3.278 ? . 2_676
C(20) H(33) 3.261 ? . .
C(21) H(9) 2.970 ? . 2_776
C(21) H(24) 3.396 ? . 2_676
C(21) H(33) 3.185 ? . .
C(21) H(34) 3.236 ? . .
C(22) H(9) 3.000 ? . 2_776
C(22) H(10) 2.834 ? . 2_776
C(22) H(34) 3.572 ? . .
C(23) H(9) 3.290 ? . 2_776
C(23) H(10) 3.065 ? . 2_776
C(24) H(9) 3.564 ? . 2_776
C(24) H(34) 3.590 ? . .
C(25) H(4) 3.393 ? . 2_676
C(25) H(9) 3.552 ? . 2_776
C(25) H(19) 3.303 ? . 2_676
C(25) H(20) 3.209 ? . 2_676
C(25) H(34) 3.293 ? . .
C(26) H(8) 3.134 ? . 1_455
C(26) H(9) 3.439 ? . 1_455
C(26) H(9) 3.240 ? . 2_776
C(26) H(20) 3.152 ? . 2_676
C(26) H(24) 3.224 ? . 2_676
C(26) H(33) 3.224 ? . .
C(26) H(34) 3.104 ? . .
C(27) H(12) 3.253 ? . 2_766
C(27) H(30) 3.408 ? . 2_667
C(28) H(30) 3.509 ? . 2_667
C(31) H(2) 3.303 ? . 1_556
C(33) H(5) 3.238 ? . 2_776
C(34) H(5) 3.009 ? . 2_776
C(34) H(6) 3.586 ? . 2_776
C(35) H(5) 3.349 ? . 2_776
C(35) H(6) 3.135 ? . 2_776
C(36) H(27) 3.452 ? . 2_677
C(37) H(34) 3.326 ? . .
C(38) H(14) 3.436 ? . 2_667
C(38) H(15) 3.236 ? . 2_667
C(38) H(29) 3.500 ? . 2_667
C(38) H(31) 3.438 ? . 2_667
C(39) H(8) 3.135 ? . 1_455
C(39) H(28) 3.222 ? . .
C(39) H(32) 2.928 ? . .
C(40) H(8) 3.474 ? . 1_455
C(40) H(25) 3.314 ? . 2_667
H(1) F(3) 3.244 ? . 2_766
H(1) F(7) 3.191 ? . 1_554
H(1) F(8) 3.207 ? . 1_554
H(1) F(10) 3.318 ? . 2_776
H(1) H(26) 3.238 ? . 2_776
H(2) F(5) 2.749 ? . 1_554
H(2) F(6) 2.718 ? . 1_554
H(2) F(8) 3.386 ? . 1_554
H(2) C(31) 3.303 ? . 1_554
H(3) F(5) 3.207 ? . 1_554
H(3) F(7) 3.248 ? . 1_554
H(3) F(7) 3.204 ? . 2_776
H(3) H(23) 2.828 ? . 2_676
H(3) H(26) 3.208 ? . 2_776
H(4) C(8) 3.407 ? . 2_776
H(4) C(9) 3.273 ? . 2_776
H(4) C(25) 3.393 ? . 2_676
H(4) H(9) 3.438 ? . 2_776
H(4) H(23) 2.617 ? . 2_676
H(4) H(24) 3.235 ? . 2_676
H(5) F(9) 3.559 ? . 2_776
H(5) C(33) 3.238 ? . 2_776
H(5) C(34) 3.009 ? . 2_776
H(5) C(35) 3.349 ? . 2_776
H(5) H(23) 3.565 ? . 2_676
H(5) H(26) 3.182 ? . 2_776
H(6) F(12) 3.157 ? . 2_776
H(6) O(1) 3.466 ? . 2_776
H(6) O(7) 2.984 ? . 2_776
H(6) C(5) 3.244 ? . 2_776
H(6) C(6) 3.259 ? . 2_776
H(6) C(34) 3.586 ? . 2_776
H(6) C(35) 3.135 ? . 2_776
H(7) H(17) 2.996 ? . 2_766
H(7) H(35) 2.911 ? . 1_655
H(8) C(26) 3.134 ? . 1_655
H(8) C(39) 3.135 ? . 1_655
H(8) C(40) 3.474 ? . 1_655
H(8) H(20) 3.556 ? . 1_655
H(8) H(24) 2.523 ? . 1_655
H(8) H(33) 2.452 ? . 1_655
H(8) H(34) 3.143 ? . 1_655
H(8) H(35) 2.884 ? . 1_655
H(9) O(3) 3.569 ? . 2_776
H(9) C(20) 3.577 ? . 2_776
H(9) C(21) 2.970 ? . 2_776
H(9) C(22) 3.000 ? . 2_776
H(9) C(23) 3.290 ? . 2_776
H(9) C(24) 3.564 ? . 2_776
H(9) C(25) 3.552 ? . 2_776
H(9) C(26) 3.439 ? . 1_655
H(9) C(26) 3.240 ? . 2_776
H(9) H(4) 3.438 ? . 2_776
H(9) H(20) 3.137 ? . 1_655
H(9) H(24) 2.512 ? . 1_655
H(10) F(12) 3.147 ? . 2_776
H(10) O(3) 2.599 ? . 2_776
H(10) O(7) 2.925 ? . 2_776
H(10) N(1) 3.499 ? . 2_776
H(10) C(22) 2.834 ? . 2_776
H(10) C(23) 3.065 ? . 2_776
H(10) H(16) 3.284 ? . 2_766
H(10) H(21) 3.002 ? . 2_776
H(11) F(3) 3.308 ? . 2_766
H(11) F(12) 3.116 ? . 2_776
H(11) C(16) 3.564 ? . 2_766
H(11) C(17) 3.057 ? . 2_766
H(11) H(16) 2.774 ? . 2_766
H(12) F(2) 2.756 ? . 2_766
H(12) F(3) 2.590 ? . 2_766
H(12) C(27) 3.253 ? . 2_766
H(13) F(2) 3.067 ? . 2_766
H(13) F(3) 3.570 ? . 2_766
H(13) C(13) 3.375 ? . 2_766
H(13) C(18) 3.288 ? . 2_766
H(13) H(17) 3.477 ? . 2_766
H(14) O(9) 3.212 ? . .
H(14) C(38) 3.436 ? . 2_667
H(14) H(29) 2.904 ? . 2_667
H(14) H(30) 3.209 ? . 2_667
H(14) H(38) 3.365 ? . .
H(15) F(4) 2.850 ? . 2_667
H(15) F(12) 2.898 ? . 1_545
H(15) C(38) 3.236 ? . 2_667
H(15) H(29) 2.754 ? . 2_667
H(15) H(30) 2.871 ? . 2_667
H(16) F(12) 3.047 ? . 1_545
H(16) C(4) 3.416 ? . 2_766
H(16) C(5) 2.910 ? . 2_766
H(16) C(6) 3.228 ? . 2_766
H(16) C(7) 3.446 ? . 2_766
H(16) C(8) 3.444 ? . 2_766
H(16) C(9) 3.214 ? . 2_766
H(16) C(10) 2.916 ? . 2_766
H(16) C(11) 3.543 ? . 2_766
H(16) H(10) 3.284 ? . 2_766
H(16) H(11) 2.774 ? . 2_766
H(17) O(1) 3.355 ? . 2_766
H(17) N(2) 3.360 ? . 2_766
H(17) C(6) 3.067 ? . 2_766
H(17) C(7) 2.946 ? . 2_766
H(17) C(8) 3.553 ? . 2_766
H(17) C(12) 3.222 ? . 2_766
H(17) C(13) 3.488 ? . 2_766
H(17) H(7) 2.996 ? . 2_766
H(17) H(13) 3.477 ? . 2_766
H(18) F(6) 3.402 ? . 1_554
H(18) H(40) 3.311 ? . .
H(19) F(5) 3.417 ? . 1_554
H(19) F(6) 3.320 ? . 1_554
H(19) C(25) 3.303 ? . 2_676
H(19) H(23) 2.742 ? . 2_676
H(20) C(25) 3.209 ? . 2_676
H(20) C(26) 3.152 ? . 2_676
H(20) H(8) 3.556 ? . 1_455
H(20) H(9) 3.137 ? . 1_455
H(20) H(23) 3.081 ? . 2_676
H(20) H(24) 2.954 ? . 2_676
H(20) H(33) 3.325 ? . .
H(21) F(11) 3.554 ? . 2_677
H(21) H(10) 3.002 ? . 2_776
H(22) F(5) 2.652 ? . 2_677
H(22) F(10) 3.253 ? . 2_677
H(22) F(11) 3.350 ? . 2_677
H(23) F(5) 3.595 ? . 2_677
H(23) F(9) 3.049 ? . 1_455
H(23) C(1) 3.518 ? . 2_676
H(23) C(3) 3.367 ? . 2_676
H(23) C(19) 3.464 ? . 2_676
H(23) H(3) 2.828 ? . 2_676
H(23) H(4) 2.617 ? . 2_676
H(23) H(5) 3.565 ? . 2_676
H(23) H(19) 2.742 ? . 2_676
H(23) H(20) 3.081 ? . 2_676
H(24) C(8) 3.011 ? . 1_455
H(24) C(9) 3.000 ? . 1_455
H(24) C(20) 3.278 ? . 2_676
H(24) C(21) 3.396 ? . 2_676
H(24) C(26) 3.224 ? . 2_676
H(24) H(4) 3.235 ? . 2_676
H(24) H(8) 2.523 ? . 1_455
H(24) H(9) 2.512 ? . 1_455
H(24) H(20) 2.954 ? . 2_676
H(24) H(24) 2.988 ? . 2_676
H(24) H(33) 3.219 ? . .
H(24) H(34) 3.425 ? . .
H(25) F(1) 3.439 ? . 2_767
H(25) C(40) 3.314 ? . 2_667
H(25) H(36) 2.910 ? . 2_667
H(25) H(37) 2.836 ? . 2_667
H(26) F(7) 2.715 ? . 2_777
H(26) H(1) 3.238 ? . 2_776
H(26) H(3) 3.208 ? . 2_776
H(26) H(5) 3.182 ? . 2_776
H(27) F(10) 3.181 ? . 2_677
H(27) F(11) 2.805 ? . 2_677
H(27) C(36) 3.452 ? . 2_677
H(28) F(10) 2.878 ? . 2_677
H(28) F(11) 3.456 ? . 2_677
H(28) O(9) 3.052 ? . .
H(28) C(39) 3.222 ? . .
H(28) H(34) 2.596 ? . .
H(28) H(37) 3.556 ? . .
H(29) C(15) 3.500 ? . 2_667
H(29) C(16) 3.425 ? . 2_667
H(29) C(38) 3.500 ? . 2_667
H(29) H(14) 2.904 ? . 2_667
H(29) H(15) 2.754 ? . 2_667
H(29) H(29) 3.306 ? . 2_667
H(29) H(31) 2.835 ? . 2_667
H(30) F(3) 2.677 ? . 2_667
H(30) F(10) 3.502 ? . 2_677
H(30) C(16) 3.505 ? . 2_667
H(30) C(27) 3.408 ? . 2_667
H(30) C(28) 3.509 ? . 2_667
H(30) H(14) 3.209 ? . 2_667
H(30) H(15) 2.871 ? . 2_667
H(31) O(9) 3.041 ? . .
H(31) C(38) 3.438 ? . 2_667
H(31) H(29) 2.835 ? . 2_667
H(31) H(31) 3.172 ? . 2_667
H(31) H(38) 3.377 ? . .
H(32) O(9) 1.886 ? . .
H(32) C(39) 2.928 ? . .
H(32) H(33) 3.524 ? . .
H(32) H(34) 2.853 ? . .
H(32) H(38) 2.763 ? . .
H(33) O(10) 3.508 ? . .
H(33) C(8) 3.354 ? . 1_455
H(33) C(20) 3.261 ? . .
H(33) C(21) 3.185 ? . .
H(33) C(26) 3.224 ? . .
H(33) H(8) 2.452 ? . 1_455
H(33) H(20) 3.325 ? . .
H(33) H(24) 3.219 ? . .
H(33) H(32) 3.524 ? . .
H(33) H(40) 3.574 ? . 2_666
H(34) F(9) 2.981 ? . 1_455
H(34) O(8) 3.411 ? . .
H(34) C(21) 3.236 ? . .
H(34) C(22) 3.572 ? . .
H(34) C(24) 3.590 ? . .
H(34) C(25) 3.293 ? . .
H(34) C(26) 3.104 ? . .
H(34) C(37) 3.326 ? . .
H(34) H(8) 3.143 ? . 1_455
H(34) H(24) 3.425 ? . .
H(34) H(28) 2.596 ? . .
H(34) H(32) 2.853 ? . .
H(35) F(2) 2.897 ? . 1_455
H(35) F(9) 3.323 ? . 1_455
H(35) C(7) 3.516 ? . 1_455
H(35) C(8) 3.503 ? . 1_455
H(35) H(7) 2.911 ? . 1_455
H(35) H(8) 2.884 ? . 1_455
H(36) F(2) 3.445 ? . 1_455
H(36) F(6) 2.731 ? . 2_667
H(36) O(10) 3.435 ? . .
H(36) H(25) 2.910 ? . 2_667
H(36) H(39) 3.077 ? . .
H(37) F(1) 2.867 ? . 2_667
H(37) F(2) 3.383 ? . 1_455
H(37) F(8) 3.206 ? . 1_455
H(37) F(9) 3.305 ? . 1_455
H(37) H(25) 2.836 ? . 2_667
H(37) H(28) 3.556 ? . .
H(38) F(6) 3.493 ? . 2_667
H(38) O(8) 3.530 ? . .
H(38) O(10) 2.371 ? . .
H(38) C(15) 3.494 ? . .
H(38) H(14) 3.365 ? . .
H(38) H(31) 3.377 ? . .
H(38) H(32) 2.763 ? . .
H(38) H(39) 2.394 ? . .
H(38) H(40) 3.084 ? . .
H(38) H(40) 3.469 ? . 2_666
H(39) F(6) 3.115 ? . 2_667
H(39) O(9) 3.295 ? . .
H(39) O(10) 3.489 ? . 2_666
H(39) C(16) 3.558 ? . .
H(39) H(36) 3.077 ? . .
H(39) H(38) 2.394 ? . .
H(39) H(40) 2.462 ? . 2_666
H(40) O(10) 2.149 ? . 2_666
H(40) H(18) 3.311 ? . .
H(40) H(33) 3.574 ? . 2_666
H(40) H(38) 3.084 ? . .
H(40) H(38) 3.469 ? . 2_666
H(40) H(39) 2.462 ? . 2_666
H(40) H(40) 1.432 ? . 2_666
